data_7034740
loop_
_publ_author_name
'Zhou, Xue-Quan'
'Sun, Qian'
'Jiang, Lin'
'Li, Si-Tong'
'Gu, Wen'
'Tian, Jin-Lei'
'Liu, Xin'
'Yan, Shi-Ping'

_publ_section_title
;
 Synthesis, characterization, DNA/BSA interactions and anticancer activity
 of achiral and chiral copper complexes.
;
_journal_issue 20
_journal_name_full 'Dalton transactions (Cambridge, England : 2003)'
_journal_page_first 9516
_journal_page_last 9527
_journal_paper_doi 10.1039/c5dt00931f
_journal_volume 44
_journal_year 2015
_chemical_formula_sum 'C28 H28 Cu F6 N3 O2 P'
_chemical_formula_weight 647.04
_chemical_name_systematic
; 
 ? 
;
_space_group_IT_number 14
_symmetry_cell_setting monoclinic
_symmetry_space_group_name_Hall '-P 2ybc'
_symmetry_space_group_name_H-M 'P 1 21/c 1'
_atom_sites_solution_hydrogens geom
_atom_sites_solution_primary direct
_atom_sites_solution_secondary difmap
_audit_creation_method SHELXL-97
_audit_update_record
;
2014-07-12 deposited with the CCDC.
2015-04-07 downloaded from the CCDC.
;
_cell_angle_alpha 90.00
_cell_angle_beta 101.64(3)
_cell_angle_gamma 90.00
_cell_formula_units_Z 4
_cell_length_a 16.570(3)
_cell_length_b 12.324(3)
_cell_length_c 14.080(3)
_cell_measurement_reflns_used 9107
_cell_measurement_temperature 113(2)
_cell_measurement_theta_max 27.9024
_cell_measurement_theta_min 2.0750
_cell_volume 2816.1(11)
_computing_structure_refinement 'SHELXL-97 (Sheldrick, 1997)'
_computing_structure_solution 'SHELXS-97 (Sheldrick, 1990)'
_diffrn_ambient_temperature 113(2)
_diffrn_measured_fraction_theta_full 0.997
_diffrn_measured_fraction_theta_max 0.997
_diffrn_radiation_monochromator graphite
_diffrn_radiation_source 'fine-focus sealed tube'
_diffrn_radiation_type MoK\a
_diffrn_radiation_wavelength 0.71073
_diffrn_reflns_av_R_equivalents 0.0340
_diffrn_reflns_av_sigmaI/netI 0.0279
_diffrn_reflns_limit_h_max 19
_diffrn_reflns_limit_h_min -19
_diffrn_reflns_limit_k_max 14
_diffrn_reflns_limit_k_min -14
_diffrn_reflns_limit_l_max 12
_diffrn_reflns_limit_l_min -16
_diffrn_reflns_number 22877
_diffrn_reflns_theta_full 25.01
_diffrn_reflns_theta_max 25.01
_diffrn_reflns_theta_min 2.07
_exptl_absorpt_coefficient_mu 0.904
_exptl_absorpt_correction_T_max 1.0000
_exptl_absorpt_correction_T_min 0.8040
_exptl_absorpt_correction_type multi-scan
_exptl_crystal_colour blue
_exptl_crystal_density_diffrn 1.526
_exptl_crystal_density_method 'not measured'
_exptl_crystal_description Prism
_exptl_crystal_F_000 1324
_exptl_crystal_size_max 0.2000
_exptl_crystal_size_mid 0.2000
_exptl_crystal_size_min 0.2000
_refine_diff_density_max 0.360
_refine_diff_density_min -0.486
_refine_diff_density_rms 0.059
_refine_ls_extinction_method none
_refine_ls_goodness_of_fit_ref 1.053
_refine_ls_hydrogen_treatment mixed
_refine_ls_matrix_type full
_refine_ls_number_parameters 372
_refine_ls_number_reflns 4958
_refine_ls_number_restraints 0
_refine_ls_restrained_S_all 1.053
_refine_ls_R_factor_all 0.0350
_refine_ls_R_factor_gt 0.0305
_refine_ls_shift/su_max 0.000
_refine_ls_shift/su_mean 0.000
_refine_ls_structure_factor_coef Fsqd
_refine_ls_weighting_details 'calc w=1/[\s^2^(Fo^2^)+(0.0474P)^2^+0.7668P] where P=(Fo^2^+2Fc^2^)/3'
_refine_ls_weighting_scheme calc
_refine_ls_wR_factor_gt 0.0766
_refine_ls_wR_factor_ref 0.0788
_reflns_number_gt 4426
_reflns_number_total 4958
_reflns_threshold_expression >2sigma(I)
_cod_data_source_file c5dt00931f2.cif
_cod_data_source_block aa
_cod_depositor_comments
;
The following automatic conversions were performed:

'_exptl_absorpt_correction_type' value 'Multi-scan' changed to
'multi-scan' according to
/usr/data/users/saulius/crontab/automatic-downloads/rss-feeds/RSC/lib/dictionaries/cif_core.dic
dictionary named 'cif_core.dic' version 2.4.2 from 2011-04-26.

Automatic conversion script
Id: cif_fix_values 3143 2015-03-26 13:38:13Z robertas 

 Adding full bibliography for 7034739--7034744.cif.
;
_cod_original_cell_volume 2816.2(10)
_cod_original_sg_symbol_H-M P2(1)/c
_cod_database_code 7034740

loop_
_symmetry_equiv_pos_as_xyz
'x, y, z'
'-x, y+1/2, -z+1/2'
'-x, -y, -z'
'x, -y-1/2, z-1/2'

loop_
_atom_site_label
_atom_site_type_symbol
_atom_site_fract_x
_atom_site_fract_y
_atom_site_fract_z
_atom_site_U_iso_or_equiv
_atom_site_adp_type
_atom_site_occupancy
_atom_site_symmetry_multiplicity
_atom_site_calc_flag
_atom_site_refinement_flags
Cu1 Cu 0.292490(14) 0.604845(18) 0.105293(15) 0.01450(9) Uani 1 1 d .
N1 N 0.24972(10) 0.71720(12) 0.18319(11) 0.0154(3) Uani 1 1 d .
N2 N 0.23984(9) 0.49808(12) 0.18899(10) 0.0138(3) Uani 1 1 d .
N3 N 0.40364(10) 0.53531(13) 0.20276(11) 0.0179(4) Uani 1 1 d .
O1 O 0.34741(8) 0.70868(11) 0.03771(9) 0.0207(3) Uani 1 1 d .
O2 O 0.28237(8) 0.49710(10) 0.00541(9) 0.0191(3) Uani 1 1 d .
C1 C 0.42917(15) 0.77182(18) -0.06978(16) 0.0319(5) Uani 1 1 d .
H1A H 0.4024 0.8404 -0.0666 0.048 Uiso 1 1 calc R
H1B H 0.4337 0.7575 -0.1355 0.048 Uiso 1 1 calc R
H1C H 0.4832 0.7739 -0.0292 0.048 Uiso 1 1 calc R
C2 C 0.37936(12) 0.68347(16) -0.03519(13) 0.0196(4) Uani 1 1 d .
C3 C 0.37193(13) 0.58392(17) -0.08176(14) 0.0228(5) Uani 1 1 d .
H3 H 0.4019 0.5737 -0.1302 0.027 Uiso 1 1 calc R
C4 C 0.32324(12) 0.49779(16) -0.06213(13) 0.0186(4) Uani 1 1 d .
C5 C 0.31451(15) 0.39732(17) -0.12327(16) 0.0297(5) Uani 1 1 d .
H5A H 0.3444 0.3390 -0.0870 0.045 Uiso 1 1 calc R
H5B H 0.3362 0.4105 -0.1805 0.045 Uiso 1 1 calc R
H5C H 0.2573 0.3781 -0.1415 0.045 Uiso 1 1 calc R
C6 C 0.48064(12) 0.57293(18) 0.22867(15) 0.0227(5) Uani 1 1 d .
H6 H 0.4941 0.6375 0.2015 0.027 Uiso 1 1 calc R
C7 C 0.54076(13) 0.5199(2) 0.29400(15) 0.0297(5) Uani 1 1 d .
H7 H 0.5937 0.5485 0.3108 0.036 Uiso 1 1 calc R
C8 C 0.52133(14) 0.4240(2) 0.33405(16) 0.0350(6) Uani 1 1 d .
H8 H 0.5611 0.3859 0.3774 0.042 Uiso 1 1 calc R
C9 C 0.44148(14) 0.38513(18) 0.30855(16) 0.0278(5) Uani 1 1 d .
H9 H 0.4265 0.3213 0.3358 0.033 Uiso 1 1 calc R
C10 C 0.38447(12) 0.44215(15) 0.24236(13) 0.0167(4) Uani 1 1 d .
C11 C 0.29731(12) 0.40427(15) 0.20898(14) 0.0160(4) Uani 1 1 d .
H11A H 0.2933 0.3612 0.1506 0.019 Uiso 1 1 calc R
H11B H 0.2818 0.3587 0.2585 0.019 Uiso 1 1 calc R
C12 C 0.23721(12) 0.55942(15) 0.27959(13) 0.0150(4) Uani 1 1 d .
H12A H 0.2895 0.5516 0.3247 0.018 Uiso 1 1 calc R
H12B H 0.1944 0.5295 0.3098 0.018 Uiso 1 1 calc R
C13 C 0.22035(11) 0.67749(15) 0.25821(13) 0.0148(4) Uani 1 1 d .
C14 C 0.17849(12) 0.74248(16) 0.31257(14) 0.0202(4) Uani 1 1 d .
H14 H 0.1592 0.7141 0.3650 0.024 Uiso 1 1 calc R
C15 C 0.16600(13) 0.85027(17) 0.28716(15) 0.0242(5) Uani 1 1 d .
H15 H 0.1374 0.8952 0.3219 0.029 Uiso 1 1 calc R
C16 C 0.19618(13) 0.89096(16) 0.20977(15) 0.0236(5) Uani 1 1 d .
H16 H 0.1883 0.9634 0.1919 0.028 Uiso 1 1 calc R
C17 C 0.23809(12) 0.82258(15) 0.15964(14) 0.0192(4) Uani 1 1 d .
H17 H 0.2590 0.8500 0.1080 0.023 Uiso 1 1 calc R
C18 C 0.15664(11) 0.45460(15) 0.14200(14) 0.0173(4) Uani 1 1 d .
H18A H 0.1378 0.4054 0.1867 0.021 Uiso 1 1 calc R
H18B H 0.1619 0.4134 0.0849 0.021 Uiso 1 1 calc R
C19 C 0.09297(11) 0.54195(16) 0.11292(13) 0.0170(4) Uani 1 1 d .
C20 C 0.09026(12) 0.59290(17) 0.02598(14) 0.0216(5) Uani 1 1 d .
H20 H 0.1258 0.5700 -0.0133 0.026 Uiso 1 1 calc R
C21 C 0.03581(12) 0.67835(18) -0.00593(15) 0.0265(5) Uani 1 1 d .
H21 H 0.0358 0.7115 -0.0653 0.032 Uiso 1 1 calc R
C22 C -0.01706(12) 0.71260(17) 0.05030(15) 0.0253(5) Uani 1 1 d .
H22 H -0.0525 0.7702 0.0297 0.030 Uiso 1 1 calc R
C23 C -0.01860(12) 0.66142(16) 0.13964(14) 0.0202(4) Uani 1 1 d .
C24 C 0.03613(12) 0.57385(16) 0.17197(14) 0.0174(4) Uani 1 1 d .
C25 C 0.03142(12) 0.52376(17) 0.26169(14) 0.0218(4) Uani 1 1 d .
H25 H 0.0653 0.4650 0.2834 0.026 Uiso 1 1 calc R
C26 C -0.02220(13) 0.56065(18) 0.31661(15) 0.0269(5) Uani 1 1 d .
H26 H -0.0232 0.5279 0.3758 0.032 Uiso 1 1 calc R
C27 C -0.07563(13) 0.64731(19) 0.28466(16) 0.0287(5) Uani 1 1 d .
H27 H -0.1119 0.6717 0.3226 0.034 Uiso 1 1 calc R
C28 C -0.07443(13) 0.69586(18) 0.19793(16) 0.0263(5) Uani 1 1 d .
H28 H -0.1107 0.7524 0.1766 0.032 Uiso 1 1 calc R
F1 F 0.21031(8) 0.23789(10) 0.02898(9) 0.0320(3) Uani 1 1 d .
F2 F 0.34127(8) 0.18502(11) 0.03554(10) 0.0358(3) Uani 1 1 d .
F3 F 0.24106(9) 0.14159(10) -0.09395(8) 0.0382(3) Uani 1 1 d .
F4 F 0.29905(9) 0.01129(10) 0.01186(9) 0.0392(3) Uani 1 1 d .
F5 F 0.16787(8) 0.06402(12) 0.00631(10) 0.0426(4) Uani 1 1 d .
F6 F 0.26759(8) 0.10861(11) 0.13531(8) 0.0343(3) Uani 1 1 d .
P1 P 0.25472(3) 0.12460(4) 0.02055(4) 0.01941(13) Uani 1 1 d .

loop_
_atom_site_aniso_label
_atom_site_aniso_U_11
_atom_site_aniso_U_22
_atom_site_aniso_U_33
_atom_site_aniso_U_23
_atom_site_aniso_U_13
_atom_site_aniso_U_12
Cu1 0.01830(15) 0.01254(13) 0.01434(13) 0.00027(9) 0.00728(10) -0.00031(10)
N1 0.0159(8) 0.0141(8) 0.0164(8) 0.0007(6) 0.0036(7) 0.0001(7)
N2 0.0137(8) 0.0130(8) 0.0152(8) -0.0006(6) 0.0042(6) 0.0004(7)
N3 0.0165(9) 0.0177(8) 0.0207(8) -0.0014(7) 0.0069(7) 0.0006(7)
O1 0.0276(8) 0.0169(7) 0.0202(7) -0.0001(6) 0.0111(6) -0.0027(6)
O2 0.0243(8) 0.0179(7) 0.0174(7) -0.0014(5) 0.0098(6) -0.0027(6)
C1 0.0425(14) 0.0299(13) 0.0279(11) -0.0007(10) 0.0179(11) -0.0134(11)
C2 0.0204(11) 0.0229(11) 0.0161(9) 0.0044(8) 0.0052(8) -0.0022(9)
C3 0.0264(12) 0.0271(11) 0.0183(10) -0.0004(9) 0.0124(9) -0.0012(9)
C4 0.0203(11) 0.0207(11) 0.0151(9) 0.0014(8) 0.0045(8) 0.0024(9)
C5 0.0441(15) 0.0245(12) 0.0247(11) -0.0052(9) 0.0172(11) -0.0054(10)
C6 0.0195(11) 0.0257(11) 0.0250(10) -0.0056(9) 0.0098(9) -0.0043(9)
C7 0.0145(11) 0.0516(15) 0.0236(11) -0.0056(10) 0.0050(9) -0.0011(11)
C8 0.0198(12) 0.0576(16) 0.0261(11) 0.0111(11) 0.0014(9) 0.0077(11)
C9 0.0235(12) 0.0332(13) 0.0272(11) 0.0105(9) 0.0060(9) 0.0064(10)
C10 0.0183(10) 0.0175(10) 0.0158(9) -0.0014(8) 0.0073(8) 0.0042(8)
C11 0.0172(10) 0.0118(9) 0.0200(9) 0.0014(7) 0.0056(8) 0.0022(8)
C12 0.0155(10) 0.0165(10) 0.0132(9) 0.0004(7) 0.0037(8) 0.0004(8)
C13 0.0131(9) 0.0162(10) 0.0146(9) -0.0008(7) 0.0018(7) -0.0006(8)
C14 0.0227(11) 0.0212(10) 0.0181(9) -0.0015(8) 0.0075(9) 0.0006(9)
C15 0.0263(12) 0.0217(11) 0.0250(11) -0.0064(9) 0.0066(9) 0.0056(10)
C16 0.0286(12) 0.0136(10) 0.0285(11) -0.0004(8) 0.0052(9) 0.0036(9)
C17 0.0229(11) 0.0154(10) 0.0193(9) 0.0007(8) 0.0044(8) -0.0003(9)
C18 0.0150(10) 0.0172(10) 0.0203(9) -0.0021(8) 0.0053(8) -0.0022(8)
C19 0.0120(10) 0.0190(10) 0.0192(9) -0.0023(8) 0.0012(8) -0.0042(8)
C20 0.0124(10) 0.0309(12) 0.0217(10) 0.0015(9) 0.0037(8) -0.0014(9)
C21 0.0182(11) 0.0344(13) 0.0258(11) 0.0099(9) 0.0017(9) -0.0013(10)
C22 0.0164(11) 0.0223(11) 0.0344(12) 0.0041(9) -0.0020(9) 0.0018(9)
C23 0.0112(10) 0.0204(11) 0.0280(11) -0.0044(9) 0.0015(8) -0.0028(8)
C24 0.0140(10) 0.0162(10) 0.0215(10) -0.0029(8) 0.0025(8) -0.0053(8)
C25 0.0175(11) 0.0216(11) 0.0269(10) 0.0013(9) 0.0063(9) -0.0031(9)
C26 0.0237(12) 0.0337(12) 0.0257(11) -0.0030(9) 0.0103(9) -0.0085(10)
C27 0.0187(11) 0.0332(12) 0.0365(12) -0.0133(10) 0.0113(10) -0.0040(10)
C28 0.0158(11) 0.0253(12) 0.0374(12) -0.0084(10) 0.0043(9) -0.0002(9)
F1 0.0300(7) 0.0281(7) 0.0340(7) -0.0138(5) -0.0027(6) 0.0105(6)
F2 0.0251(7) 0.0361(8) 0.0480(8) 0.0095(6) 0.0114(6) -0.0020(6)
F3 0.0738(10) 0.0250(7) 0.0155(6) 0.0008(5) 0.0082(6) 0.0097(7)
F4 0.0594(10) 0.0226(7) 0.0368(7) 0.0055(6) 0.0122(7) 0.0167(7)
F5 0.0345(8) 0.0405(8) 0.0467(8) 0.0057(7) -0.0066(6) -0.0143(7)
F6 0.0310(8) 0.0557(9) 0.0165(6) 0.0050(6) 0.0050(5) 0.0008(6)
P1 0.0240(3) 0.0193(3) 0.0150(3) 0.0001(2) 0.0041(2) 0.0026(2)

loop_
_atom_type_symbol
_atom_type_description
_atom_type_scat_dispersion_real
_atom_type_scat_dispersion_imag
_atom_type_scat_source
C C 0.0033 0.0016 'International Tables Vol C Tables 4.2.6.8 and 6.1.1.4'
H H 0.0000 0.0000 'International Tables Vol C Tables 4.2.6.8 and 6.1.1.4'
N N 0.0061 0.0033 'International Tables Vol C Tables 4.2.6.8 and 6.1.1.4'
O O 0.0106 0.0060 'International Tables Vol C Tables 4.2.6.8 and 6.1.1.4'
Cu Cu 0.3201 1.2651 'International Tables Vol C Tables 4.2.6.8 and 6.1.1.4'
P P 0.1023 0.0942 'International Tables Vol C Tables 4.2.6.8 and 6.1.1.4'
F F 0.0171 0.0103 'International Tables Vol C Tables 4.2.6.8 and 6.1.1.4'

loop_
_geom_angle_atom_site_label_1
_geom_angle_atom_site_label_2
_geom_angle_atom_site_label_3
_geom_angle
O2 Cu1 O1 94.46(6)
O2 Cu1 N1 154.29(6)
O1 Cu1 N1 93.81(6)
O2 Cu1 N2 89.59(6)
O1 Cu1 N2 175.03(6)
N1 Cu1 N2 83.71(6)
O2 Cu1 N3 97.14(6)
O1 Cu1 N3 98.34(6)
N1 Cu1 N3 105.68(6)
N2 Cu1 N3 78.27(6)
C13 N1 C17 119.33(16)
C13 N1 Cu1 114.05(12)
C17 N1 Cu1 125.95(13)
C11 N2 C12 111.10(14)
C11 N2 C18 107.55(14)
C12 N2 C18 112.03(14)
C11 N2 Cu1 105.90(11)
C12 N2 Cu1 104.65(11)
C18 N2 Cu1 115.48(11)
C6 N3 C10 118.42(18)
C6 N3 Cu1 131.12(14)
C10 N3 Cu1 110.39(12)
C2 O1 Cu1 123.04(12)
C4 O2 Cu1 124.20(12)
O1 C2 C3 125.53(17)
O1 C2 C1 115.14(17)
C3 C2 C1 119.33(17)
C2 C3 C4 125.47(18)
O2 C4 C3 124.69(18)
O2 C4 C5 114.78(17)
C3 C4 C5 120.51(17)
N3 C6 C7 122.7(2)
C8 C7 C6 119.0(2)
C7 C8 C9 118.8(2)
C10 C9 C8 119.2(2)
N3 C10 C9 121.98(19)
N3 C10 C11 115.44(17)
C9 C10 C11 122.58(18)
N2 C11 C10 110.88(15)
N2 C12 C13 110.88(14)
N1 C13 C14 121.68(18)
N1 C13 C12 115.42(15)
C14 C13 C12 122.89(16)
C15 C14 C13 118.58(18)
C14 C15 C16 119.64(18)
C17 C16 C15 118.91(19)
N1 C17 C16 121.85(18)
N2 C18 C19 113.28(15)
C20 C19 C24 119.14(18)
C20 C19 C18 117.79(17)
C24 C19 C18 123.07(17)
C19 C20 C21 122.32(19)
C22 C21 C20 119.69(19)
C21 C22 C23 120.6(2)
C22 C23 C28 120.82(19)
C22 C23 C24 119.90(18)
C28 C23 C24 119.28(19)
C25 C24 C23 117.85(17)
C25 C24 C19 123.87(18)
C23 C24 C19 118.28(17)
C26 C25 C24 121.1(2)
C25 C26 C27 120.8(2)
C28 C27 C26 119.94(19)
C27 C28 C23 121.0(2)
F2 P1 F1 89.86(7)
F2 P1 F4 90.18(8)
F1 P1 F4 179.87(9)
F2 P1 F3 90.74(8)
F1 P1 F3 89.24(7)
F4 P1 F3 90.63(7)
F2 P1 F5 179.60(8)
F1 P1 F5 90.05(8)
F4 P1 F5 89.91(8)
F3 P1 F5 89.65(8)
F2 P1 F6 89.47(8)
F1 P1 F6 90.12(7)
F4 P1 F6 90.00(7)
F3 P1 F6 179.33(8)
F5 P1 F6 90.14(8)

loop_
_geom_bond_atom_site_label_1
_geom_bond_atom_site_label_2
_geom_bond_distance
Cu1 O2 1.9169(13)
Cu1 O1 1.9290(13)
Cu1 N1 1.9840(15)
Cu1 N2 2.0727(15)
Cu1 N3 2.2338(18)
N1 C13 1.342(2)
N1 C17 1.345(2)
N2 C11 1.488(2)
N2 C12 1.491(2)
N2 C18 1.502(2)
N3 C6 1.337(3)
N3 C10 1.342(2)
O1 C2 1.284(2)
O2 C4 1.274(2)
C1 C2 1.505(3)
C2 C3 1.385(3)
C3 C4 1.394(3)
C4 C5 1.498(3)
C6 C7 1.377(3)
C7 C8 1.376(3)
C8 C9 1.384(3)
C9 C10 1.378(3)
C10 C11 1.500(3)
C12 C13 1.501(3)
C13 C14 1.387(3)
C14 C15 1.380(3)
C15 C16 1.382(3)
C16 C17 1.374(3)
C18 C19 1.505(3)
C19 C20 1.368(3)
C19 C24 1.431(3)
C20 C21 1.400(3)
C21 C22 1.361(3)
C22 C23 1.412(3)
C23 C28 1.420(3)
C23 C24 1.424(3)
C24 C25 1.422(3)
C25 C26 1.368(3)
C26 C27 1.402(3)
C27 C28 1.364(3)
F1 P1 1.5938(13)
F2 P1 1.5918(14)
F3 P1 1.5961(12)
F4 P1 1.5939(13)
F5 P1 1.5975(14)
F6 P1 1.5988(13)
